data_4347861
loop_
_publ_author_name
'Ansari, Mohd Asif'
'Mandal, Abhishek'
'Paretzki, Alexa'
'Beyer, Katharina'
'Fiedler, Jan'
'Kaim, Wolfgang'
'Lahiri, Goutam Kumar'

_publ_section_title
;
 1,5-Diamido-9,10-anthraquinone, a Centrosymmetric Redox-Active Bridge
 with Two Coupled \b-Ketiminato Chelate Functions: Symmetric and
 Asymmetric Diruthenium Complexes.
;
_journal_issue 11
_journal_name_full 'Inorganic chemistry'
_journal_page_first 5655
_journal_page_last 5670
_journal_paper_doi 10.1021/acs.inorgchem.6b00726
_journal_volume 55
_journal_year 2016
_chemical_formula_sum 'C36 H27 Cl N7 O6 Ru'
_chemical_formula_weight 790.17
_space_group_IT_number 14
_space_group_name_Hall '-P 2yn'
_space_group_name_H-M_alt 'P 1 21/n 1'
_symmetry_cell_setting monoclinic
_symmetry_space_group_name_H-M 'P 1 21/n 1'
_atom_sites_solution_hydrogens geom
_atom_sites_solution_primary direct
_atom_sites_solution_secondary difmap
_audit_creation_method SHELXL-97
_cell_angle_alpha 90.00
_cell_angle_beta 92.850(2)
_cell_angle_gamma 90.00
_cell_formula_units_Z 4
_cell_length_a 8.1099(11)
_cell_length_b 17.974(3)
_cell_length_c 22.268(3)
_cell_measurement_reflns_used 9581
_cell_measurement_temperature 100(2)
_cell_measurement_theta_max 29.20
_cell_measurement_theta_min 3.00
_cell_volume 3241.9(8)
_computing_structure_refinement 'SHELXL-97 (Sheldrick, 2008)'
_computing_structure_solution 'SHELXS-97 (Sheldrick, 2008)'
_diffrn_ambient_temperature 100(2)
_diffrn_detector_area_resol_mean 7.111
_diffrn_measured_fraction_theta_full 0.997
_diffrn_measured_fraction_theta_max 0.997
_diffrn_measurement_device_type 'Rigaku Saturn724'
_diffrn_measurement_method \w
_diffrn_radiation_monochromator graphite
_diffrn_radiation_source 'fine-focus sealed tube'
_diffrn_radiation_type MoK\a
_diffrn_radiation_wavelength 0.71075
_diffrn_reflns_av_R_equivalents 0.0605
_diffrn_reflns_av_sigmaI/netI 0.0387
_diffrn_reflns_limit_h_max 9
_diffrn_reflns_limit_h_min -9
_diffrn_reflns_limit_k_max 21
_diffrn_reflns_limit_k_min -21
_diffrn_reflns_limit_l_max 26
_diffrn_reflns_limit_l_min -26
_diffrn_reflns_number 38377
_diffrn_reflns_theta_full 25.00
_diffrn_reflns_theta_max 25.00
_diffrn_reflns_theta_min 3.24
_exptl_absorpt_coefficient_mu 0.627
_exptl_absorpt_correction_T_max 0.9229
_exptl_absorpt_correction_T_min 0.7404
_exptl_absorpt_correction_type numerical
_exptl_absorpt_process_details 'NUMABS (Rigaku, 1999)'
_exptl_crystal_colour red
_exptl_crystal_density_diffrn 1.619
_exptl_crystal_density_method 'not measured'
_exptl_crystal_description prism
_exptl_crystal_F_000 1604
_exptl_crystal_size_max 0.51
_exptl_crystal_size_mid 0.17
_exptl_crystal_size_min 0.13
_refine_diff_density_max 1.251
_refine_diff_density_min -0.649
_refine_diff_density_rms 0.106
_refine_ls_extinction_method none
_refine_ls_goodness_of_fit_ref 1.047
_refine_ls_hydrogen_treatment mixed
_refine_ls_matrix_type full
_refine_ls_number_parameters 460
_refine_ls_number_reflns 5694
_refine_ls_number_restraints 0
_refine_ls_restrained_S_all 1.047
_refine_ls_R_factor_all 0.0397
_refine_ls_R_factor_gt 0.0347
_refine_ls_shift/su_max 0.001
_refine_ls_shift/su_mean 0.000
_refine_ls_structure_factor_coef Fsqd
_refine_ls_weighting_details 'calc w=1/[\s^2^(Fo^2^)+(0.0736P)^2^+2.6032P] where P=(Fo^2^+2Fc^2^)/3'
_refine_ls_weighting_scheme calc
_refine_ls_wR_factor_gt 0.1044
_refine_ls_wR_factor_ref 0.1150
_reflns_number_gt 5173
_reflns_number_total 5694
_reflns_threshold_expression >2sigma(I)
_cod_data_source_file ic6b00726_si_001.cif
_cod_data_source_block 1ClO4
_cod_database_code 4347861

loop_
_symmetry_equiv_pos_as_xyz
'x, y, z'
'-x+1/2, y+1/2, -z+1/2'
'-x, -y, -z'
'x-1/2, -y-1/2, z-1/2'

loop_
_atom_site_label
_atom_site_type_symbol
_atom_site_fract_x
_atom_site_fract_y
_atom_site_fract_z
_atom_site_U_iso_or_equiv
_atom_site_adp_type
_atom_site_occupancy
_atom_site_symmetry_multiplicity
_atom_site_calc_flag
_atom_site_refinement_flags
Ru1 Ru 0.29143(3) 0.763812(13) 0.866069(10) 0.01343(11) Uani 1 1 d .
Cl1 Cl 0.76672(9) 0.87560(4) 0.57285(3) 0.01881(18) Uani 1 1 d .
O2 O 0.2734(3) 1.10191(12) 1.02007(10) 0.0242(5) Uani 1 1 d .
O1 O 0.3808(2) 0.86983(11) 0.87080(9) 0.0167(4) Uani 1 1 d .
O3 O 0.8297(3) 0.80583(13) 0.59629(11) 0.0328(6) Uani 1 1 d .
O4 O 0.7175(3) 0.92089(14) 0.62183(10) 0.0316(6) Uani 1 1 d .
O5 O 0.8909(4) 0.91213(16) 0.54149(13) 0.0473(7) Uani 1 1 d .
O6 O 0.6265(3) 0.86059(14) 0.53274(11) 0.0321(6) Uani 1 1 d .
N1 N 0.2155(3) 0.77593(14) 0.95026(11) 0.0150(5) Uani 1 1 d .
H1 H 0.1849 0.7350 0.9683 0.018 Uiso 1 1 calc R
N4 N 0.3483(3) 0.76468(13) 0.77625(12) 0.0153(5) Uani 1 1 d .
N3 N 0.0834(3) 0.81279(13) 0.82629(11) 0.0153(5) Uani 1 1 d .
N5 N 0.2183(3) 0.65509(14) 0.86542(10) 0.0156(5) Uani 1 1 d .
N6 N 0.5000(3) 0.71184(15) 0.90123(11) 0.0168(5) Uani 1 1 d .
N2 N 0.4168(3) 1.19216(15) 0.94372(12) 0.0244(6) Uani 1 1 d .
H2A H 0.4540 1.2351 0.9311 0.029 Uiso 1 1 calc R
H2B H 0.3676 1.1896 0.9780 0.029 Uiso 1 1 calc R
N7 N 0.3475(4) 0.42289(19) 0.21941(14) 0.0364(7) Uani 1 1 d .
C8 C 0.4354(4) 1.13000(18) 0.91034(14) 0.0200(7) Uani 1 1 d .
C9 C 0.5147(4) 1.13563(18) 0.85562(14) 0.0215(7) Uani 1 1 d .
H9 H 0.5530 1.1827 0.8429 0.026 Uiso 1 1 calc R
C10 C 0.5375(4) 1.07417(18) 0.82041(14) 0.0220(7) Uani 1 1 d .
H10 H 0.5910 1.0791 0.7836 0.026 Uiso 1 1 calc R
C11 C 0.4825(4) 1.00449(17) 0.83835(13) 0.0184(6) Uani 1 1 d .
H11 H 0.4992 0.9622 0.8138 0.022 Uiso 1 1 calc R
C12 C 0.4038(3) 0.99640(17) 0.89175(13) 0.0160(6) Uani 1 1 d .
C13 C 0.3465(4) 0.92086(16) 0.90885(13) 0.0155(6) Uani 1 1 d .
C14 C 0.2630(4) 0.91043(17) 0.96213(13) 0.0163(6) Uani 1 1 d .
C1 C 0.2059(3) 0.83840(17) 0.98193(13) 0.0168(6) Uani 1 1 d .
C2 C 0.1280(4) 0.83490(18) 1.03863(13) 0.0190(6) Uani 1 1 d .
H2 H 0.0927 0.7880 1.0529 0.023 Uiso 1 1 calc R
C3 C 0.1034(4) 0.89666(18) 1.07239(13) 0.0212(7) Uani 1 1 d .
H3 H 0.0486 0.8926 1.1090 0.025 Uiso 1 1 calc R
C4 C 0.1590(4) 0.96670(18) 1.05324(13) 0.0205(7) Uani 1 1 d .
H4 H 0.1418 1.0095 1.0771 0.025 Uiso 1 1 calc R
C5 C 0.2377(4) 0.97356(17) 1.00055(13) 0.0170(6) Uani 1 1 d .
C6 C 0.2953(4) 1.04933(17) 0.98510(13) 0.0179(6) Uani 1 1 d .
C7 C 0.3770(4) 1.05896(17) 0.92874(13) 0.0174(6) Uani 1 1 d .
C24 C 0.4923(4) 0.74263(17) 0.75454(15) 0.0202(7) Uani 1 1 d .
H24 H 0.5743 0.7217 0.7814 0.024 Uiso 1 1 calc R
C23 C 0.5252(5) 0.74954(19) 0.69377(16) 0.0266(8) Uani 1 1 d .
H23 H 0.6285 0.7342 0.6797 0.032 Uiso 1 1 calc R
C22 C 0.4057(5) 0.7789(2) 0.65455(15) 0.0303(8) Uani 1 1 d .
H22 H 0.4248 0.7835 0.6130 0.036 Uiso 1 1 calc R
C21 C 0.2572(4) 0.80169(19) 0.67656(14) 0.0253(7) Uani 1 1 d .
H21 H 0.1731 0.8218 0.6502 0.030 Uiso 1 1 calc R
C20 C 0.2324(4) 0.79488(17) 0.73745(13) 0.0184(6) Uani 1 1 d .
C19 C 0.0827(4) 0.82117(17) 0.76555(13) 0.0174(6) Uani 1 1 d .
C18 C -0.0507(4) 0.85461(18) 0.73368(14) 0.0236(7) Uani 1 1 d .
H18 H -0.0510 0.8583 0.6911 0.028 Uiso 1 1 calc R
C17 C -0.1811(4) 0.88208(18) 0.76393(14) 0.0219(7) Uani 1 1 d .
H17 H -0.2723 0.9048 0.7427 0.026 Uiso 1 1 calc R
C16 C -0.1769(4) 0.87594(18) 0.82594(14) 0.0221(7) Uani 1 1 d .
H16 H -0.2644 0.8954 0.8480 0.027 Uiso 1 1 calc R
C15 C -0.0448(4) 0.84144(17) 0.85523(13) 0.0182(6) Uani 1 1 d .
H15 H -0.0435 0.8375 0.8978 0.022 Uiso 1 1 calc R
C25 C 0.0694(4) 0.62886(17) 0.84628(13) 0.0188(6) Uani 1 1 d .
H25 H -0.0075 0.6626 0.8277 0.023 Uiso 1 1 calc R
C26 C 0.0230(4) 0.55581(18) 0.85223(14) 0.0222(7) Uani 1 1 d .
H26 H -0.0840 0.5399 0.8384 0.027 Uiso 1 1 calc R
C27 C 0.1350(4) 0.50545(18) 0.87880(15) 0.0260(7) Uani 1 1 d .
H27 H 0.1052 0.4548 0.8839 0.031 Uiso 1 1 calc R
C28 C 0.2891(4) 0.53024(18) 0.89741(15) 0.0241(7) Uani 1 1 d .
H28 H 0.3680 0.4965 0.9147 0.029 Uiso 1 1 calc R
C29 C 0.3298(4) 0.60497(17) 0.89089(13) 0.0186(6) Uani 1 1 d .
C30 C 0.4886(4) 0.63710(17) 0.91016(13) 0.0174(6) Uani 1 1 d .
C31 C 0.6212(4) 0.59680(18) 0.93641(14) 0.0214(7) Uani 1 1 d .
H31 H 0.6125 0.5445 0.9413 0.026 Uiso 1 1 calc R
C32 C 0.7635(4) 0.63289(19) 0.95507(14) 0.0249(7) Uani 1 1 d .
H32 H 0.8537 0.6062 0.9734 0.030 Uiso 1 1 calc R
C33 C 0.7730(4) 0.7089(2) 0.94666(14) 0.0235(7) Uani 1 1 d .
H33 H 0.8700 0.7351 0.9597 0.028 Uiso 1 1 calc R
C34 C 0.6414(4) 0.74657(18) 0.91935(15) 0.0188(7) Uani 1 1 d .
H34 H 0.6506 0.7987 0.9131 0.023 Uiso 1 1 calc R
C36 C 0.6253(5) 0.4624(2) 0.27214(19) 0.0425(10) Uani 1 1 d .
H36A H 0.6317 0.5168 0.2748 0.051 Uiso 1 1 calc R
H36B H 0.7162 0.4437 0.2490 0.051 Uiso 1 1 calc R
H36C H 0.6334 0.4411 0.3127 0.051 Uiso 1 1 calc R
C35 C 0.4687(4) 0.4410(2) 0.24244(15) 0.0296(8) Uani 1 1 d .

loop_
_atom_site_aniso_label
_atom_site_aniso_U_11
_atom_site_aniso_U_22
_atom_site_aniso_U_33
_atom_site_aniso_U_23
_atom_site_aniso_U_13
_atom_site_aniso_U_12
Ru1 0.01175(17) 0.01518(17) 0.01326(16) -0.00007(8) -0.00021(10) 0.00054(9)
Cl1 0.0212(4) 0.0173(4) 0.0177(4) -0.0034(3) -0.0015(3) 0.0022(3)
O2 0.0294(13) 0.0186(12) 0.0248(12) -0.0046(10) 0.0030(10) -0.0023(10)
O1 0.0166(11) 0.0160(11) 0.0175(10) -0.0015(9) 0.0012(8) 0.0010(9)
O3 0.0424(15) 0.0216(13) 0.0331(13) -0.0039(10) -0.0110(11) 0.0127(11)
O4 0.0419(15) 0.0313(14) 0.0214(11) -0.0073(10) 0.0009(10) 0.0192(11)
O5 0.0492(17) 0.0482(18) 0.0460(16) -0.0114(14) 0.0187(14) -0.0216(14)
O6 0.0307(14) 0.0319(14) 0.0323(13) -0.0084(11) -0.0138(11) 0.0066(11)
N1 0.0137(13) 0.0155(13) 0.0156(12) 0.0024(10) -0.0021(10) -0.0001(10)
N4 0.0137(13) 0.0137(13) 0.0187(13) -0.0030(10) 0.0023(10) -0.0022(10)
N3 0.0164(13) 0.0139(13) 0.0156(12) -0.0015(10) 0.0003(10) -0.0017(10)
N5 0.0158(13) 0.0170(13) 0.0139(12) -0.0014(10) -0.0003(9) 0.0048(10)
N6 0.0139(13) 0.0202(13) 0.0163(12) -0.0031(10) 0.0006(10) 0.0011(11)
N2 0.0311(16) 0.0156(14) 0.0267(14) 0.0015(11) 0.0029(12) -0.0051(12)
N7 0.0289(18) 0.044(2) 0.0363(17) -0.0022(15) -0.0033(14) 0.0054(15)
C8 0.0176(16) 0.0194(16) 0.0223(15) 0.0025(12) -0.0050(12) 0.0003(13)
C9 0.0200(16) 0.0186(16) 0.0257(16) 0.0057(13) -0.0013(13) -0.0008(13)
C10 0.0195(16) 0.0268(18) 0.0195(15) 0.0046(13) 0.0006(12) 0.0009(14)
C11 0.0172(15) 0.0198(16) 0.0182(15) 0.0026(12) 0.0004(12) 0.0030(12)
C12 0.0102(14) 0.0173(16) 0.0198(15) 0.0021(12) -0.0051(11) 0.0008(12)
C13 0.0117(14) 0.0165(15) 0.0176(14) 0.0009(12) -0.0053(11) 0.0003(12)
C14 0.0138(15) 0.0187(15) 0.0158(14) -0.0007(12) -0.0044(11) 0.0032(12)
C1 0.0109(14) 0.0218(16) 0.0172(14) 0.0036(12) -0.0036(11) 0.0000(12)
C2 0.0186(16) 0.0231(17) 0.0152(14) 0.0031(12) 0.0013(12) 0.0014(13)
C3 0.0226(16) 0.0259(17) 0.0155(14) 0.0019(13) 0.0040(12) 0.0004(14)
C4 0.0207(16) 0.0227(17) 0.0182(15) -0.0029(13) -0.0005(12) 0.0044(13)
C5 0.0131(14) 0.0199(16) 0.0177(14) 0.0023(12) -0.0036(11) 0.0004(12)
C6 0.0157(15) 0.0187(16) 0.0185(15) 0.0005(13) -0.0055(12) 0.0033(12)
C7 0.0123(15) 0.0204(16) 0.0192(15) 0.0020(12) -0.0041(11) -0.0010(12)
C24 0.0179(17) 0.0214(16) 0.0215(17) -0.0045(13) 0.0036(13) -0.0006(13)
C23 0.0229(18) 0.0318(19) 0.0257(19) -0.0070(14) 0.0087(15) 0.0000(15)
C22 0.038(2) 0.036(2) 0.0175(17) -0.0013(15) 0.0075(15) 0.0012(17)
C21 0.0290(18) 0.0274(18) 0.0197(16) -0.0018(14) 0.0014(13) 0.0050(15)
C20 0.0214(16) 0.0153(15) 0.0187(15) -0.0021(12) 0.0012(12) -0.0020(13)
C19 0.0186(15) 0.0170(15) 0.0165(14) -0.0009(12) 0.0004(12) -0.0009(12)
C18 0.0263(17) 0.0261(18) 0.0180(15) 0.0000(13) -0.0029(13) 0.0035(14)
C17 0.0163(16) 0.0238(17) 0.0251(16) 0.0019(13) -0.0054(12) 0.0032(13)
C16 0.0181(16) 0.0235(17) 0.0245(16) -0.0005(13) -0.0001(13) 0.0008(13)
C15 0.0145(15) 0.0230(16) 0.0171(14) 0.0011(12) 0.0015(11) 0.0002(12)
C25 0.0152(15) 0.0210(16) 0.0198(15) -0.0004(12) -0.0022(12) 0.0028(13)
C26 0.0184(16) 0.0218(17) 0.0261(16) -0.0012(13) -0.0007(13) -0.0041(13)
C27 0.0271(18) 0.0163(16) 0.0344(18) 0.0006(14) -0.0016(14) -0.0037(14)
C28 0.0235(17) 0.0203(17) 0.0282(17) 0.0021(14) -0.0023(13) 0.0039(14)
C29 0.0219(16) 0.0177(16) 0.0161(15) 0.0001(12) -0.0013(12) 0.0032(13)
C30 0.0181(16) 0.0198(16) 0.0144(14) -0.0001(12) 0.0017(11) 0.0023(13)
C31 0.0194(16) 0.0208(17) 0.0240(16) 0.0031(13) 0.0003(12) 0.0021(13)
C32 0.0183(17) 0.0322(19) 0.0239(16) 0.0013(14) -0.0027(13) 0.0070(14)
C33 0.0114(15) 0.0319(19) 0.0271(17) -0.0030(15) 0.0007(12) -0.0040(14)
C34 0.0129(16) 0.0215(16) 0.0220(17) -0.0003(13) 0.0008(13) -0.0037(12)
C36 0.030(2) 0.051(3) 0.046(2) 0.001(2) -0.0066(17) -0.0048(18)
C35 0.027(2) 0.033(2) 0.0288(18) 0.0019(15) 0.0001(15) 0.0013(16)

loop_
_atom_type_symbol
_atom_type_description
_atom_type_scat_dispersion_real
_atom_type_scat_dispersion_imag
_atom_type_scat_source
C C 0.0033 0.0016 'International Tables Vol C Tables 4.2.6.8 and 6.1.1.4'
H H 0.0000 0.0000 'International Tables Vol C Tables 4.2.6.8 and 6.1.1.4'
N N 0.0061 0.0033 'International Tables Vol C Tables 4.2.6.8 and 6.1.1.4'
O O 0.0106 0.0060 'International Tables Vol C Tables 4.2.6.8 and 6.1.1.4'
Ru Ru -1.2594 0.8363 'International Tables Vol C Tables 4.2.6.8 and 6.1.1.4'
Cl Cl 0.1484 0.1585 'International Tables Vol C Tables 4.2.6.8 and 6.1.1.4'

loop_
_geom_angle_atom_site_label_1
_geom_angle_atom_site_label_2
_geom_angle_atom_site_label_3
_geom_angle
N1 Ru1 O1 88.58(9)
N1 Ru1 N5 90.45(10)
O1 Ru1 N5 175.40(9)
N1 Ru1 N6 88.77(10)
O1 Ru1 N6 96.99(9)
N5 Ru1 N6 78.50(10)
N1 Ru1 N3 94.13(10)
O1 Ru1 N3 84.51(9)
N5 Ru1 N3 100.04(10)
N6 Ru1 N3 176.78(9)
N1 Ru1 N4 171.65(10)
O1 Ru1 N4 86.98(9)
N5 Ru1 N4 94.52(9)
N6 Ru1 N4 98.78(10)
N3 Ru1 N4 78.41(10)
O5 Cl1 O4 110.11(17)
O5 Cl1 O6 109.95(17)
O4 Cl1 O6 109.76(15)
O5 Cl1 O3 109.53(18)
O4 Cl1 O3 108.99(14)
O6 Cl1 O3 108.48(15)
C13 O1 Ru1 127.70(18)
C1 N1 Ru1 127.8(2)
C1 N1 H1 116.1
Ru1 N1 H1 116.1
C24 N4 C20 118.3(3)
C24 N4 Ru1 125.6(2)
C20 N4 Ru1 115.9(2)
C15 N3 C19 117.8(3)
C15 N3 Ru1 126.1(2)
C19 N3 Ru1 115.91(19)
C25 N5 C29 117.5(3)
C25 N5 Ru1 126.4(2)
C29 N5 Ru1 116.0(2)
C34 N6 C30 118.4(3)
C34 N6 Ru1 125.1(2)
C30 N6 Ru1 116.4(2)
C8 N2 H2A 120.0
C8 N2 H2B 120.0
H2A N2 H2B 120.0
N2 C8 C9 118.9(3)
N2 C8 C7 122.2(3)
C9 C8 C7 119.0(3)
C10 C9 C8 121.1(3)
C10 C9 H9 119.5
C8 C9 H9 119.5
C9 C10 C11 120.3(3)
C9 C10 H10 119.8
C11 C10 H10 119.8
C12 C11 C10 120.5(3)
C12 C11 H11 119.7
C10 C11 H11 119.7
C11 C12 C7 120.4(3)
C11 C12 C13 118.5(3)
C7 C12 C13 121.0(3)
O1 C13 C14 126.0(3)
O1 C13 C12 113.6(3)
C14 C13 C12 120.4(3)
C13 C14 C5 118.9(3)
C13 C14 C1 123.3(3)
C5 C14 C1 117.7(3)
N1 C1 C2 117.9(3)
N1 C1 C14 124.3(3)
C2 C1 C14 117.8(3)
C3 C2 C1 122.1(3)
C3 C2 H2 119.0
C1 C2 H2 119.0
C2 C3 C4 120.2(3)
C2 C3 H3 119.9
C4 C3 H3 119.9
C5 C4 C3 120.6(3)
C5 C4 H4 119.7
C3 C4 H4 119.7
C4 C5 C14 121.6(3)
C4 C5 C6 116.5(3)
C14 C5 C6 121.9(3)
O2 C6 C7 122.3(3)
O2 C6 C5 119.7(3)
C7 C6 C5 118.0(3)
C12 C7 C8 118.7(3)
C12 C7 C6 119.7(3)
C8 C7 C6 121.6(3)
N4 C24 C23 122.2(3)
N4 C24 H24 118.9
C23 C24 H24 118.9
C22 C23 C24 119.1(3)
C22 C23 H23 120.5
C24 C23 H23 120.5
C23 C22 C21 119.1(3)
C23 C22 H22 120.5
C21 C22 H22 120.5
C22 C21 C20 119.4(3)
C22 C21 H21 120.3
C20 C21 H21 120.3
N4 C20 C21 121.9(3)
N4 C20 C19 114.7(3)
C21 C20 C19 123.4(3)
N3 C19 C18 121.1(3)
N3 C19 C20 115.1(3)
C18 C19 C20 123.8(3)
C17 C18 C19 120.0(3)
C17 C18 H18 120.0
C19 C18 H18 120.0
C18 C17 C16 118.6(3)
C18 C17 H17 120.7
C16 C17 H17 120.7
C15 C16 C17 119.3(3)
C15 C16 H16 120.3
C17 C16 H16 120.3
N3 C15 C16 123.1(3)
N3 C15 H15 118.5
C16 C15 H15 118.5
N5 C25 C26 123.4(3)
N5 C25 H25 118.3
C26 C25 H25 118.3
C25 C26 C27 119.0(3)
C25 C26 H26 120.5
C27 C26 H26 120.5
C28 C27 C26 118.9(3)
C28 C27 H27 120.6
C26 C27 H27 120.6
C27 C28 C29 119.9(3)
C27 C28 H28 120.0
C29 C28 H28 120.0
N5 C29 C28 121.3(3)
N5 C29 C30 114.5(3)
C28 C29 C30 124.2(3)
N6 C30 C31 121.0(3)
N6 C30 C29 114.4(3)
C31 C30 C29 124.6(3)
C32 C31 C30 120.0(3)
C32 C31 H31 120.0
C30 C31 H31 120.0
C31 C32 C33 118.6(3)
C31 C32 H32 120.7
C33 C32 H32 120.7
C34 C33 C32 119.9(3)
C34 C33 H33 120.0
C32 C33 H33 120.0
N6 C34 C33 122.1(3)
N6 C34 H34 118.9
C33 C34 H34 118.9
C35 C36 H36A 109.5
C35 C36 H36B 109.5
H36A C36 H36B 109.5
C35 C36 H36C 109.5
H36A C36 H36C 109.5
H36B C36 H36C 109.5
N7 C35 C36 178.6(4)

loop_
_geom_bond_atom_site_label_1
_geom_bond_atom_site_label_2
_geom_bond_distance
Ru1 N1 2.014(2)
Ru1 O1 2.040(2)
Ru1 N5 2.042(3)
Ru1 N6 2.053(3)
Ru1 N3 2.063(2)
Ru1 N4 2.075(3)
Cl1 O5 1.415(3)
Cl1 O4 1.433(2)
Cl1 O6 1.436(2)
Cl1 O3 1.442(2)
O2 C6 1.243(4)
O1 C13 1.288(4)
N1 C1 1.330(4)
N1 H1 0.8800
N4 C24 1.346(4)
N4 C20 1.358(4)
N3 C15 1.352(4)
N3 C19 1.361(4)
N5 C25 1.346(4)
N5 C29 1.378(4)
N6 C34 1.350(4)
N6 C30 1.362(4)
N2 C8 1.355(4)
N2 H2A 0.8800
N2 H2B 0.8800
N7 C35 1.134(5)
C8 C9 1.410(4)
C8 C7 1.429(4)
C9 C10 1.373(5)
C9 H9 0.9500
C10 C11 1.395(4)
C10 H10 0.9500
C11 C12 1.385(4)
C11 H11 0.9500
C12 C7 1.417(4)
C12 C13 1.491(4)
C13 C14 1.408(4)
C14 C5 1.442(4)
C14 C1 1.451(4)
C1 C2 1.441(4)
C2 C3 1.361(4)
C2 H2 0.9500
C3 C4 1.410(5)
C3 H3 0.9500
C4 C5 1.369(4)
C4 H4 0.9500
C5 C6 1.486(4)
C6 C7 1.458(4)
C24 C23 1.398(5)
C24 H24 0.9500
C23 C22 1.377(5)
C23 H23 0.9500
C22 C21 1.384(5)
C22 H22 0.9500
C21 C20 1.386(4)
C21 H21 0.9500
C20 C19 1.471(4)
C19 C18 1.400(4)
C18 C17 1.374(4)
C18 H18 0.9500
C17 C16 1.384(4)
C17 H17 0.9500
C16 C15 1.374(4)
C16 H16 0.9500
C15 H15 0.9500
C25 C26 1.374(4)
C25 H25 0.9500
C26 C27 1.394(5)
C26 H26 0.9500
C27 C28 1.371(5)
C27 H27 0.9500
C28 C29 1.392(5)
C28 H28 0.9500
C29 C30 1.456(4)
C30 C31 1.400(4)
C31 C32 1.370(5)
C31 H31 0.9500
C32 C33 1.381(5)
C32 H32 0.9500
C33 C34 1.380(5)
C33 H33 0.9500
C34 H34 0.9500
C36 C35 1.454(5)
C36 H36A 0.9800
C36 H36B 0.9800
C36 H36C 0.9800

loop_
_geom_hbond_atom_site_label_D
_geom_hbond_atom_site_label_H
_geom_hbond_atom_site_label_A
_geom_hbond_distance_DH
_geom_hbond_distance_HA
_geom_hbond_distance_DA
_geom_hbond_angle_DHA
_geom_hbond_site_symmetry_A
N1 H1 O6 0.88 2.30 3.170(3) 168.4 4_576
N2 H2A O3 0.88 2.27 3.062(4) 149.0 2_656

loop_
_geom_torsion_atom_site_label_1
_geom_torsion_atom_site_label_2
_geom_torsion_atom_site_label_3
_geom_torsion_atom_site_label_4
_geom_torsion
N1 Ru1 O1 C13 -16.1(2)
N5 Ru1 O1 C13 -94.0(11)
N6 Ru1 O1 C13 -104.7(2)
N3 Ru1 O1 C13 78.2(2)
N4 Ru1 O1 C13 156.8(2)
O1 Ru1 N1 C1 12.5(3)
N5 Ru1 N1 C1 -172.0(3)
N6 Ru1 N1 C1 109.5(3)
N3 Ru1 N1 C1 -71.9(3)
N4 Ru1 N1 C1 -45.4(8)
N1 Ru1 N4 C24 148.8(6)
O1 Ru1 N4 C24 90.9(2)
N5 Ru1 N4 C24 -84.8(2)
N6 Ru1 N4 C24 -5.8(3)
N3 Ru1 N4 C24 175.9(3)
N1 Ru1 N4 C20 -26.6(8)
O1 Ru1 N4 C20 -84.6(2)
N5 Ru1 N4 C20 99.8(2)
N6 Ru1 N4 C20 178.8(2)
N3 Ru1 N4 C20 0.4(2)
N1 Ru1 N3 C15 1.3(3)
O1 Ru1 N3 C15 -86.8(2)
N5 Ru1 N3 C15 92.5(2)
N6 Ru1 N3 C15 155.4(16)
N4 Ru1 N3 C15 -174.9(3)
N1 Ru1 N3 C19 176.5(2)
O1 Ru1 N3 C19 88.3(2)
N5 Ru1 N3 C19 -92.3(2)
N6 Ru1 N3 C19 -29.5(18)
N4 Ru1 N3 C19 0.3(2)
N1 Ru1 N5 C25 91.2(2)
O1 Ru1 N5 C25 169.0(9)
N6 Ru1 N5 C25 179.9(2)
N3 Ru1 N5 C25 -3.1(2)
N4 Ru1 N5 C25 -82.1(2)
N1 Ru1 N5 C29 -84.2(2)
O1 Ru1 N5 C29 -6.4(12)
N6 Ru1 N5 C29 4.5(2)
N3 Ru1 N5 C29 -178.5(2)
N4 Ru1 N5 C29 102.5(2)
N1 Ru1 N6 C34 -88.5(2)
O1 Ru1 N6 C34 -0.1(2)
N5 Ru1 N6 C34 -179.2(3)
N3 Ru1 N6 C34 117.4(17)
N4 Ru1 N6 C34 87.9(2)
N1 Ru1 N6 C30 87.1(2)
O1 Ru1 N6 C30 175.5(2)
N5 Ru1 N6 C30 -3.6(2)
N3 Ru1 N6 C30 -67.0(18)
N4 Ru1 N6 C30 -96.5(2)
N2 C8 C9 C10 179.5(3)
C7 C8 C9 C10 -0.6(5)
C8 C9 C10 C11 -0.1(5)
C9 C10 C11 C12 0.2(5)
C10 C11 C12 C7 0.4(5)
C10 C11 C12 C13 179.7(3)
Ru1 O1 C13 C14 12.4(4)
Ru1 O1 C13 C12 -167.34(18)
C11 C12 C13 O1 1.1(4)
C7 C12 C13 O1 -179.7(3)
C11 C12 C13 C14 -178.7(3)
C7 C12 C13 C14 0.6(4)
O1 C13 C14 C5 178.7(3)
C12 C13 C14 C5 -1.6(4)
O1 C13 C14 C1 1.2(5)
C12 C13 C14 C1 -179.1(3)
Ru1 N1 C1 C2 172.3(2)
Ru1 N1 C1 C14 -5.2(4)
C13 C14 C1 N1 -5.0(5)
C5 C14 C1 N1 177.5(3)
C13 C14 C1 C2 177.5(3)
C5 C14 C1 C2 -0.1(4)
N1 C1 C2 C3 -175.9(3)
C14 C1 C2 C3 1.8(4)
C1 C2 C3 C4 -1.9(5)
C2 C3 C4 C5 0.2(5)
C3 C4 C5 C14 1.5(5)
C3 C4 C5 C6 -178.5(3)
C13 C14 C5 C4 -179.2(3)
C1 C14 C5 C4 -1.6(4)
C13 C14 C5 C6 0.8(4)
C1 C14 C5 C6 178.5(3)
C4 C5 C6 O2 1.3(4)
C14 C5 C6 O2 -178.7(3)
C4 C5 C6 C7 -178.9(3)
C14 C5 C6 C7 1.0(4)
C11 C12 C7 C8 -1.1(4)
C13 C12 C7 C8 179.6(3)
C11 C12 C7 C6 -179.4(3)
C13 C12 C7 C6 1.3(4)
N2 C8 C7 C12 -178.9(3)
C9 C8 C7 C12 1.2(4)
N2 C8 C7 C6 -0.7(5)
C9 C8 C7 C6 179.4(3)
O2 C6 C7 C12 177.7(3)
C5 C6 C7 C12 -2.1(4)
O2 C6 C7 C8 -0.5(5)
C5 C6 C7 C8 179.7(3)
C20 N4 C24 C23 -0.3(4)
Ru1 N4 C24 C23 -175.6(2)
N4 C24 C23 C22 -0.9(5)
C24 C23 C22 C21 0.9(5)
C23 C22 C21 C20 0.3(5)
C24 N4 C20 C21 1.6(4)
Ru1 N4 C20 C21 177.4(2)
C24 N4 C20 C19 -176.8(3)
Ru1 N4 C20 C19 -1.0(3)
C22 C21 C20 N4 -1.6(5)
C22 C21 C20 C19 176.6(3)
C15 N3 C19 C18 -3.5(4)
Ru1 N3 C19 C18 -179.1(2)
C15 N3 C19 C20 174.7(3)
Ru1 N3 C19 C20 -0.9(3)
N4 C20 C19 N3 1.2(4)
C21 C20 C19 N3 -177.1(3)
N4 C20 C19 C18 179.4(3)
C21 C20 C19 C18 1.0(5)
N3 C19 C18 C17 2.4(5)
C20 C19 C18 C17 -175.7(3)
C19 C18 C17 C16 0.1(5)
C18 C17 C16 C15 -1.3(5)
C19 N3 C15 C16 2.3(4)
Ru1 N3 C15 C16 177.4(2)
C17 C16 C15 N3 0.1(5)
C29 N5 C25 C26 1.6(4)
Ru1 N5 C25 C26 -173.7(2)
N5 C25 C26 C27 -0.7(5)
C25 C26 C27 C28 -0.9(5)
C26 C27 C28 C29 1.5(5)
C25 N5 C29 C28 -1.0(4)
Ru1 N5 C29 C28 174.9(2)
C25 N5 C29 C30 179.6(2)
Ru1 N5 C29 C30 -4.6(3)
C27 C28 C29 N5 -0.6(5)
C27 C28 C29 C30 178.8(3)
C34 N6 C30 C31 -1.2(4)
Ru1 N6 C30 C31 -177.1(2)
C34 N6 C30 C29 178.2(3)
Ru1 N6 C30 C29 2.3(3)
N5 C29 C30 N6 1.5(4)
C28 C29 C30 N6 -178.0(3)
N5 C29 C30 C31 -179.1(3)
C28 C29 C30 C31 1.4(5)
N6 C30 C31 C32 1.8(4)
C29 C30 C31 C32 -177.5(3)
C30 C31 C32 C33 -0.8(5)
C31 C32 C33 C34 -0.7(5)
C30 N6 C34 C33 -0.3(4)
Ru1 N6 C34 C33 175.2(2)
C32 C33 C34 N6 1.3(5)
